data_2202765
loop_
_publ_author_name
'Antonia Neels'
'Helen Stoeckli-Evans'

_publ_section_title
;
 An orthorhombic polymorph of
 2,3,2',3'-tetrakis(2-pyridyl)-6,6'-biquinoxalinyl
;
_journal_issue 12
_journal_name_full 'Acta Crystallographica Section E'
_journal_page_first o2030
_journal_page_last o2031
_journal_paper_doi 10.1107/S1600536803027004
_journal_volume 59
_journal_year 2003
_chemical_formula_iupac 'C36 H22 N8'
_chemical_formula_moiety 'C36 H22 N8'
_chemical_formula_sum 'C36 H22 N8'
_chemical_formula_weight 566.62
_chemical_name_systematic
;
2,3,2',3'-tetrakis(2-pyridyl)-6,6'-biquinoxalinyl
;
_space_group_IT_number 43
_symmetry_cell_setting orthorhombic
_symmetry_space_group_name_Hall 'F 2 -2d'
_symmetry_space_group_name_H-M 'F d d 2'
_atom_sites_solution_hydrogens geom
_atom_sites_solution_primary direct
_atom_sites_solution_secondary difmap
_audit_creation_method SHELXL-97
_cell_angle_alpha 90.00
_cell_angle_beta 90.00
_cell_angle_gamma 90.00
_cell_formula_units_Z 8
_cell_length_a 21.0806(19)
_cell_length_b 20.338(2)
_cell_length_c 12.8637(13)
_cell_measurement_reflns_used 3165
_cell_measurement_temperature 223(2)
_cell_measurement_theta_max 25.90
_cell_measurement_theta_min 2.28
_cell_volume 5515.1(9)
_computing_cell_refinement 'CELL (Stoe, 2000)'
_computing_data_collection 'EXPOSE (Stoe, 2000)'
_computing_data_reduction 'INTEGRATE (Stoe, 2000)'
_computing_molecular_graphics 'PLATON99 (Spek, 1990)'
_computing_publication_material SHELXL97
_computing_structure_refinement 'SHELXL97 (Sheldrick, 1997)'
_computing_structure_solution 'SHELXS97 (Sheldrick, 1990)'
_diffrn_ambient_temperature 223(2)
_diffrn_detector_area_resol_mean 0.81\%A
_diffrn_measured_fraction_theta_full 0.998
_diffrn_measured_fraction_theta_max 0.998
_diffrn_measurement_device_type 'STOE IPDS'
_diffrn_measurement_method \f
_diffrn_radiation_monochromator graphite
_diffrn_radiation_source 'fine-focus sealed tube'
_diffrn_radiation_type MoK\a
_diffrn_radiation_wavelength 0.71073
_diffrn_reflns_av_R_equivalents 0.1069
_diffrn_reflns_av_sigmaI/netI 0.0959
_diffrn_reflns_limit_h_max 25
_diffrn_reflns_limit_h_min -25
_diffrn_reflns_limit_k_max 24
_diffrn_reflns_limit_k_min -24
_diffrn_reflns_limit_l_max 15
_diffrn_reflns_limit_l_min -15
_diffrn_reflns_number 10285
_diffrn_reflns_theta_full 25.87
_diffrn_reflns_theta_max 25.87
_diffrn_reflns_theta_min 2.11
_diffrn_standards_decay_% 0
_diffrn_standards_interval_count 0
_diffrn_standards_interval_time 0
_diffrn_standards_number 0
_exptl_absorpt_coefficient_mu 0.085
_exptl_absorpt_correction_type none
_exptl_crystal_colour orange
_exptl_crystal_density_diffrn 1.365
_exptl_crystal_density_meas ?
_exptl_crystal_density_method 'not measured'
_exptl_crystal_description plate
_exptl_crystal_F_000 2352
_exptl_crystal_size_max 0.50
_exptl_crystal_size_mid 0.40
_exptl_crystal_size_min 0.10
_refine_diff_density_max 0.185
_refine_diff_density_min -0.221
_refine_ls_extinction_method none
_refine_ls_goodness_of_fit_ref 0.700
_refine_ls_hydrogen_treatment constr
_refine_ls_matrix_type full
_refine_ls_number_parameters 199
_refine_ls_number_reflns 1396
_refine_ls_number_restraints 1
_refine_ls_restrained_S_all 0.700
_refine_ls_R_factor_all 0.0861
_refine_ls_R_factor_gt 0.0363
_refine_ls_shift/su_max <0.001
_refine_ls_shift/su_mean <0.001
_refine_ls_structure_factor_coef Fsqd
_refine_ls_weighting_details 'calc w=1/[\s^2^(Fo^2^)+(0.0536P)^2^] where P=(Fo^2^+2Fc^2^)/3'
_refine_ls_weighting_scheme calc
_refine_ls_wR_factor_gt 0.0735
_refine_ls_wR_factor_ref 0.0866
_reflns_number_gt 775
_reflns_number_total 1396
_reflns_threshold_expression I>2\s(I)
_cod_data_source_file na6274.cif
_cod_data_source_block II
_cod_depositor_comments
;
The following automatic conversions were performed:

'_exptl_crystal_density_meas' value 'none' was changed to '?' - the
value is perceived as not measured.

Automatic conversion script
Id: cif_fix_values 3008 2015-01-20 13:52:24Z robertas 
;
_cod_database_code 2202765
_cod_database_fobs_code 2202765

loop_
_symmetry_equiv_pos_as_xyz
'x, y, z'
'-x, -y, z'
'-x+1/4, y+1/4, z+1/4'
'x+3/4, -y+3/4, z+1/4'
'x, y+1/2, z+1/2'
'-x, -y+1/2, z+1/2'
'-x+1/4, y+3/4, z+3/4'
'x+3/4, -y+5/4, z+3/4'
'x+1/2, y, z+1/2'
'-x+1/2, -y, z+1/2'
'-x+3/4, y+1/4, z+3/4'
'x+5/4, -y+3/4, z+3/4'
'x+1/2, y+1/2, z'
'-x+1/2, -y+1/2, z'
'-x+3/4, y+3/4, z+1/4'
'x+5/4, -y+5/4, z+1/4'

loop_
_atom_site_label
_atom_site_fract_x
_atom_site_fract_y
_atom_site_fract_z
_atom_site_U_iso_or_equiv
_atom_site_adp_type
_atom_site_calc_flag
_atom_site_refinement_flags
_atom_site_occupancy
_atom_site_disorder_assembly
_atom_site_disorder_group
_atom_site_type_symbol
N1 -0.01572(14) 0.20621(14) 0.2296(3) 0.0290(7) Uani d . 1 . . N
N2 0.11384(14) 0.21140(14) 0.2856(3) 0.0298(8) Uani d . 1 . . N
N3 0.01067(15) 0.34657(15) 0.0966(3) 0.0362(9) Uani d . 1 . . N
N4 0.08752(16) 0.38174(16) 0.2835(2) 0.0356(9) Uani d . 1 . . N
C1 0.01664(19) 0.03190(18) 0.2792(3) 0.0273(9) Uani d . 1 . . C
C2 -0.01511(19) 0.08967(18) 0.2564(3) 0.0289(9) Uani d . 1 . . C
H2 -0.0585 0.0883 0.2396 0.035 Uiso calc R 1 . . H
C3 0.01661(17) 0.15041(17) 0.2579(3) 0.0254(9) Uani d . 1 . . C
C4 0.01714(18) 0.26157(17) 0.2257(3) 0.0280(9) Uani d . 1 . . C
C5 -0.01744(18) 0.31889(17) 0.1796(3) 0.0287(9) Uani d . 1 . . C
C6 -0.0759(2) 0.33895(19) 0.2186(3) 0.0341(10) Uani d . 1 . . C
H6 -0.0945 0.3172 0.2754 0.041 Uiso calc R 1 . . H
C7 -0.10575(19) 0.39162(19) 0.1717(3) 0.0374(11) Uani d . 1 . . C
H7 -0.1447 0.4072 0.1974 0.045 Uiso calc R 1 . . H
C8 -0.0776(2) 0.4212(2) 0.0865(4) 0.0432(11) Uani d . 1 . . C
H8 -0.0974 0.4567 0.0527 0.052 Uiso calc R 1 . . H
C9 -0.0195(2) 0.3972(2) 0.0520(3) 0.0448(12) Uani d . 1 . . C
H9 -0.0003 0.4177 -0.0056 0.054 Uiso calc R 1 . . H
C10 0.08254(19) 0.26459(18) 0.2577(3) 0.0293(10) Uani d . 1 . . C
C11 0.11939(19) 0.32701(19) 0.2577(3) 0.0315(10) Uani d . 1 . . C
C12 0.18287(19) 0.3267(2) 0.2299(3) 0.0377(11) Uani d . 1 . . C
H12 0.2037 0.2870 0.2147 0.045 Uiso calc R 1 . . H
C13 0.2151(2) 0.3861(2) 0.2248(4) 0.0478(12) Uani d . 1 . . C
H13 0.2579 0.3876 0.2046 0.057 Uiso calc R 1 . . H
C14 0.1829(2) 0.4427(2) 0.2499(3) 0.0450(13) Uani d . 1 . . C
H14 0.2035 0.4836 0.2472 0.054 Uiso calc R 1 . . H
C15 0.1203(2) 0.4387(2) 0.2791(3) 0.0435(11) Uani d . 1 . . C
H15 0.0992 0.4778 0.2970 0.052 Uiso calc R 1 . . H
C16 0.08131(19) 0.15310(18) 0.2834(3) 0.0277(9) Uani d . 1 . . C
C17 0.1136(2) 0.09398(18) 0.3085(3) 0.0318(10) Uani d . 1 . . C
H17 0.1566 0.0951 0.3276 0.038 Uiso calc R 1 . . H
C18 0.08208(19) 0.03590(18) 0.3047(3) 0.0307(10) Uani d . 1 . . C
H18 0.1043 -0.0031 0.3194 0.037 Uiso calc R 1 . . H

loop_
_atom_site_aniso_label
_atom_site_aniso_U_11
_atom_site_aniso_U_22
_atom_site_aniso_U_33
_atom_site_aniso_U_12
_atom_site_aniso_U_13
_atom_site_aniso_U_23
N1 0.0296(18) 0.0222(17) 0.0354(18) -0.0018(15) -0.0036(16) 0.0006(14)
N2 0.0280(19) 0.0251(17) 0.0363(19) -0.0010(16) -0.0037(16) 0.0010(16)
N3 0.042(2) 0.033(2) 0.033(2) 0.0074(16) 0.0032(17) 0.0043(16)
N4 0.044(2) 0.0287(19) 0.034(2) -0.0014(16) -0.0010(17) -0.0014(16)
C1 0.032(2) 0.025(2) 0.025(2) -0.0014(17) -0.0011(18) 0.0013(17)
C2 0.027(2) 0.027(2) 0.032(2) 0.0003(18) -0.0051(19) 0.0026(18)
C3 0.026(2) 0.020(2) 0.031(2) 0.0013(17) -0.0017(19) 0.0018(17)
C4 0.030(2) 0.026(2) 0.028(2) -0.0002(17) -0.0019(19) 0.0010(17)
C5 0.034(2) 0.0200(19) 0.032(2) 0.0004(18) -0.0044(19) -0.0023(17)
C6 0.040(3) 0.026(2) 0.036(2) -0.004(2) -0.003(2) -0.0007(17)
C7 0.030(2) 0.033(2) 0.049(3) 0.0082(19) -0.005(2) -0.006(2)
C8 0.050(3) 0.031(2) 0.048(3) 0.015(2) -0.008(2) 0.003(2)
C9 0.056(3) 0.038(3) 0.040(3) 0.009(2) 0.001(2) 0.011(2)
C10 0.034(2) 0.025(2) 0.028(2) -0.0004(18) -0.0025(19) -0.0019(17)
C11 0.036(2) 0.024(2) 0.035(2) -0.0043(18) -0.006(2) -0.0017(18)
C12 0.030(3) 0.033(2) 0.050(3) 0.0002(19) -0.010(2) -0.002(2)
C13 0.040(3) 0.051(3) 0.052(3) -0.016(2) -0.011(2) 0.005(2)
C14 0.059(4) 0.036(3) 0.040(3) -0.016(2) -0.012(2) 0.000(2)
C15 0.061(3) 0.026(2) 0.044(3) -0.003(2) 0.000(2) -0.004(2)
C16 0.028(2) 0.022(2) 0.033(2) 0.0014(17) -0.0021(18) 0.0016(18)
C17 0.027(2) 0.032(2) 0.037(3) -0.0004(18) -0.0028(19) 0.001(2)
C18 0.032(2) 0.023(2) 0.037(3) 0.0051(18) -0.0040(19) 0.0024(18)

loop_
_atom_type_symbol
_atom_type_description
_atom_type_scat_dispersion_real
_atom_type_scat_dispersion_imag
_atom_type_scat_source
C C 0.0033 0.0000 'International Tables Vol C Tables 4.2.6.8 and 6.1.1.4'
H H 0.0000 0.0000 'International Tables Vol C Tables 4.2.6.8 and 6.1.1.4'
N N 0.0061 0.0000 'International Tables Vol C Tables 4.2.6.8 and 6.1.1.4'

loop_
_geom_angle_atom_site_label_1
_geom_angle_atom_site_label_2
_geom_angle_atom_site_label_3
_geom_angle_site_symmetry_3
_geom_angle
C4 N1 C3 . 117.0(3)
C10 N2 C16 . 117.0(3)
C9 N3 C5 . 116.9(3)
C11 N4 C15 . 116.4(4)
C2 C1 C18 . 118.0(4)
C2 C1 C1 2 121.1(5)
C18 C1 C1 2 120.8(4)
C1 C2 C3 . 120.9(4)
C1 C2 H2 . 119.6
C3 C2 H2 . 119.6
N1 C3 C2 . 119.1(3)
N1 C3 C16 . 120.8(3)
C2 C3 C16 . 120.0(3)
N1 C4 C10 . 121.8(3)
N1 C4 C5 . 115.0(3)
C10 C4 C5 . 123.1(3)
N3 C5 C6 . 123.6(3)
N3 C5 C4 . 115.2(3)
C6 C5 C4 . 121.1(3)
C7 C6 C5 . 118.3(4)
C7 C6 H6 . 120.9
C5 C6 H6 . 120.9
C6 C7 C8 . 119.2(4)
C6 C7 H7 . 120.4
C8 C7 H7 . 120.4
C9 C8 C7 . 118.6(4)
C9 C8 H8 . 120.7
C7 C8 H8 . 120.7
N3 C9 C8 . 123.4(4)
N3 C9 H9 . 118.3
C8 C9 H9 . 118.3
N2 C10 C4 . 121.5(3)
N2 C10 C11 . 116.1(4)
C4 C10 C11 . 122.4(3)
N4 C11 C12 . 123.4(4)
N4 C11 C10 . 116.5(4)
C12 C11 C10 . 120.0(4)
C11 C12 C13 . 118.8(4)
C11 C12 H12 . 120.6
C13 C12 H12 . 120.6
C14 C13 C12 . 118.4(4)
C14 C13 H13 . 120.8
C12 C13 H13 . 120.8
C15 C14 C13 . 119.3(4)
C15 C14 H14 . 120.4
C13 C14 H14 . 120.4
N4 C15 C14 . 123.6(4)
N4 C15 H15 . 118.2
C14 C15 H15 . 118.2
N2 C16 C3 . 121.7(3)
N2 C16 C17 . 119.2(4)
C3 C16 C17 . 119.1(3)
C18 C17 C16 . 119.7(4)
C18 C17 H17 . 120.2
C16 C17 H17 . 120.2
C17 C18 C1 . 122.3(4)
C17 C18 H18 . 118.9
C1 C18 H18 . 118.9

loop_
_geom_bond_atom_site_label_1
_geom_bond_atom_site_label_2
_geom_bond_site_symmetry_2
_geom_bond_distance
_geom_bond_publ_flag
N1 C4 . 1.323(5) ?
N1 C3 . 1.373(4) ?
N2 C10 . 1.317(5) ?
N2 C16 . 1.370(5) ?
N3 C9 . 1.340(5) ?
N3 C5 . 1.344(5) ?
N4 C11 . 1.342(5) ?
N4 C15 . 1.351(5) ?
C1 C2 . 1.384(5) ?
C1 C18 . 1.420(5) ?
C1 C1 2 1.475(7) ?
C2 C3 . 1.405(5) ?
C2 H2 . 0.9400 ?
C3 C16 . 1.404(5) ?
C4 C10 . 1.440(5) ?
C4 C5 . 1.497(5) ?
C5 C6 . 1.391(5) ?
C6 C7 . 1.381(6) ?
C6 H6 . 0.9400 ?
C7 C8 . 1.383(6) ?
C7 H7 . 0.9400 ?
C8 C9 . 1.392(6) ?
C8 H8 . 0.9400 ?
C9 H9 . 0.9400 ?
C10 C11 . 1.488(5) ?
C11 C12 . 1.385(5) ?
C12 C13 . 1.387(6) ?
C12 H12 . 0.9400 ?
C13 C14 . 1.374(6) ?
C13 H13 . 0.9400 ?
C14 C15 . 1.374(6) ?
C14 H14 . 0.9400 ?
C15 H15 . 0.9400 ?
C16 C17 . 1.419(5) ?
C17 C18 . 1.356(5) ?
C17 H17 . 0.9400 ?
C18 H18 . 0.9400 ?

loop_
_geom_hbond_atom_site_label_D
_geom_hbond_atom_site_label_H
_geom_hbond_atom_site_label_A
_geom_hbond_distance_DH
_geom_hbond_distance_HA
_geom_hbond_distance_DA
_geom_hbond_angle_DHA
_geom_hbond_publ_flag
C12 H12 N2 0.94 2.60 2.851(5) 95 yes

loop_
_geom_torsion_atom_site_label_1
_geom_torsion_atom_site_label_2
_geom_torsion_atom_site_label_3
_geom_torsion_atom_site_label_4
_geom_torsion_site_symmetry_1
_geom_torsion
C18 C1 C2 C3 . 0.3(6)
C1 C1 C2 C3 2 179.1(3)
C4 N1 C3 C2 . -175.7(4)
C4 N1 C3 C16 . 1.4(6)
C1 C2 C3 N1 . 176.7(4)
C1 C2 C3 C16 . -0.4(6)
C3 N1 C4 C10 . -5.0(6)
C3 N1 C4 C5 . 171.3(3)
C9 N3 C5 C6 . 1.7(5)
C9 N3 C5 C4 . 178.8(3)
N1 C4 C5 N3 . -122.3(4)
C10 C4 C5 N3 . 54.1(5)
N1 C4 C5 C6 . 54.9(5)
C10 C4 C5 C6 . -128.8(4)
N3 C5 C6 C7 . -2.2(5)
C4 C5 C6 C7 . -179.1(4)
C5 C6 C7 C8 . 1.8(6)
C6 C7 C8 C9 . -1.0(6)
C5 N3 C9 C8 . -0.8(6)
C7 C8 C9 N3 . 0.5(7)
C16 N2 C10 C4 . -0.3(5)
C16 N2 C10 C11 . -178.2(4)
N1 C4 C10 N2 . 4.8(6)
C5 C4 C10 N2 . -171.3(3)
N1 C4 C10 C11 . -177.5(4)
C5 C4 C10 C11 . 6.4(6)
C15 N4 C11 C12 . 1.4(6)
C15 N4 C11 C10 . -177.3(4)
N2 C10 C11 N4 . -146.3(4)
C4 C10 C11 N4 . 35.9(5)
N2 C10 C11 C12 . 35.0(5)
C4 C10 C11 C12 . -142.8(4)
N4 C11 C12 C13 . -2.2(6)
C10 C11 C12 C13 . 176.4(4)
C11 C12 C13 C14 . 1.4(7)
C12 C13 C14 C15 . 0.0(7)
C11 N4 C15 C14 . 0.2(6)
C13 C14 C15 N4 . -0.9(7)
C10 N2 C16 C3 . -3.3(5)
C10 N2 C16 C17 . 177.3(4)
N1 C3 C16 N2 . 3.0(6)
C2 C3 C16 N2 . -180.0(4)
N1 C3 C16 C17 . -177.7(4)
C2 C3 C16 C17 . -0.7(6)
N2 C16 C17 C18 . -178.9(4)
C3 C16 C17 C18 . 1.8(6)
C16 C17 C18 C1 . -2.0(6)
C2 C1 C18 C17 . 0.9(6)
C1 C1 C18 C17 2 -177.9(3)
